data_4120153
loop_
_publ_author_name
'Nathan L. Bill'
'Masatoshi Ishida'
'Steffen B\"ahring'
'Jong Min Lim'
'Sangsu Lee'
'Christina M. Davis'
'Vincent M. Lynch'
'Kent A. Nielsen'
'Jan O. Jeppesen'
'Kei Ohkubo'
'Shunichi Fukuzumi'
'Dongho Kim'
'Jonathan L. Sessler'

_publ_section_title
;
 Porphyrins Fused with Strongly Electron-Donating 1,3-Dithiol-2-ylidene
 Moieties: Redox Control by Metal Cation Complexation and Anion Binding
;
_journal_name_full 'Journal of the American Chemical Society'
_journal_page_first 10852
_journal_page_last 10862
_journal_paper_doi 10.1021/ja404830y
_journal_volume 135
_journal_year 2013
_chemical_formula_moiety 'C42 H30 N4 S8 2-, Cu 2+'
_chemical_formula_sum 'C42 H30 Cu N4 S8'
_chemical_formula_weight 910.72
_chemical_name_systematic
;
 ?
;
_space_group_IT_number 2
_symmetry_cell_setting triclinic
_symmetry_space_group_name_Hall '-P 1'
_symmetry_space_group_name_H-M 'P -1'
_atom_sites_solution_hydrogens geom
_atom_sites_solution_primary direct
_atom_sites_solution_secondary difmap
_audit_creation_method SHELXL-97
_cell_angle_alpha 106.316(4)
_cell_angle_beta 94.255(4)
_cell_angle_gamma 90.783(5)
_cell_formula_units_Z 2
_cell_length_a 11.954(2)
_cell_length_b 12.065(2)
_cell_length_c 14.235(3)
_cell_measurement_temperature 153(2)
_cell_volume 1963.7(6)
_computing_cell_refinement 'CrystalClear (Rigaku Inc., 2008)'
_computing_data_collection 'CrystalClear (Rigaku Inc., 2008)'
_computing_data_reduction 'CrystalClear (Rigaku Inc., 2008)'
_computing_molecular_graphics 'XP SHELXTL/PC, Siemens Analytical'
_computing_structure_refinement 'XL SHELXTL/PC, Siemens Analytical'
_computing_structure_solution
;

SIR97 - Altomare A., Burla M.C., Camalli M., Cascarano G.L., Giacovazzo C., 
Guagliardi A., Moliterni A.G.G., Polidori G.,Spagna R.
;
_diffrn_ambient_temperature 153(2)
_diffrn_measured_fraction_theta_full 0.994
_diffrn_measured_fraction_theta_max 0.994
_diffrn_measurement_device_type 'Rigaku SCX-Mini with Mercury 2 CCD'
_diffrn_measurement_method \w-scans
_diffrn_radiation_monochromator graphite
_diffrn_radiation_source 'fine-focus sealed tube'
_diffrn_radiation_type MoK\a
_diffrn_radiation_wavelength 0.71075
_diffrn_reflns_av_R_equivalents 0.0541
_diffrn_reflns_av_sigmaI/netI 0.0643
_diffrn_reflns_limit_h_max 15
_diffrn_reflns_limit_h_min -15
_diffrn_reflns_limit_k_max 15
_diffrn_reflns_limit_k_min -15
_diffrn_reflns_limit_l_max 18
_diffrn_reflns_limit_l_min -18
_diffrn_reflns_number 20796
_diffrn_reflns_theta_full 27.48
_diffrn_reflns_theta_max 27.48
_diffrn_reflns_theta_min 3.01
_exptl_absorpt_coefficient_mu 1.020
_exptl_absorpt_correction_T_max 1.00
_exptl_absorpt_correction_T_min 0.683
_exptl_absorpt_correction_type multi-scan
_exptl_absorpt_process_details
;
Abscor. T. Higashi (2001). The Rigaku Corporation, Tokyo, Japan.
;
_exptl_crystal_colour violet
_exptl_crystal_density_diffrn 1.540
_exptl_crystal_description needles
_exptl_crystal_F_000 934
_exptl_crystal_size_max 0.50
_exptl_crystal_size_mid 0.10
_exptl_crystal_size_min 0.08
_refine_diff_density_max 0.988
_refine_diff_density_min -0.669
_refine_diff_density_rms 0.089
_refine_ls_extinction_method none
_refine_ls_goodness_of_fit_ref 1.191
_refine_ls_hydrogen_treatment constr
_refine_ls_matrix_type full
_refine_ls_number_parameters 500
_refine_ls_number_reflns 8958
_refine_ls_number_restraints 0
_refine_ls_restrained_S_all 1.191
_refine_ls_R_factor_all 0.0645
_refine_ls_R_factor_gt 0.0482
_refine_ls_shift/su_max 0.028
_refine_ls_shift/su_mean 0.000
_refine_ls_structure_factor_coef Fsqd
_refine_ls_weighting_details 'calc w=1/[\s^2^(Fo^2^)+(0.0513P)^2^+0.5119P] where P=(Fo^2^+2Fc^2^)/3'
_refine_ls_weighting_scheme calc
_refine_ls_wR_factor_gt 0.1187
_refine_ls_wR_factor_ref 0.1281
_reflns_number_gt 7203
_reflns_number_total 8958
_reflns_threshold_expression >2sigma(I)
_cod_data_source_file ja404830y_si_004.cif
_cod_data_source_block shelxl
_cod_database_code 4120153

loop_
_symmetry_equiv_pos_as_xyz
'x, y, z'
'-x, -y, -z'

loop_
_atom_site_label
_atom_site_type_symbol
_atom_site_fract_x
_atom_site_fract_y
_atom_site_fract_z
_atom_site_U_iso_or_equiv
_atom_site_adp_type
_atom_site_occupancy
_atom_site_symmetry_multiplicity
_atom_site_calc_flag
_atom_site_refinement_flags
C1 C 0.4841(2) 0.2062(2) 0.0783(2) 0.0195(6) Uani 1 1 d .
C2 C 0.5925(2) 0.1670(2) 0.0995(2) 0.0237(6) Uani 1 1 d .
H2 H 0.6517 0.1508 0.0571 0.028 Uiso 1 1 calc R
C3 C 0.5945(2) 0.1573(2) 0.1934(2) 0.0239(6) Uani 1 1 d .
H3 H 0.6552 0.1321 0.2282 0.029 Uiso 1 1 calc R
C4 C 0.4883(2) 0.1920(2) 0.2291(2) 0.0188(6) Uani 1 1 d .
C5 C 0.4577(2) 0.2066(2) 0.3250(2) 0.0190(6) Uani 1 1 d .
C6 C 0.3629(2) 0.2639(2) 0.3625(2) 0.0194(6) Uani 1 1 d .
C7 C 0.3363(2) 0.2972(3) 0.4626(2) 0.0233(6) Uani 1 1 d .
H7 H 0.3753 0.2766 0.5155 0.028 Uiso 1 1 calc R
C8 C 0.2437(2) 0.3646(3) 0.4680(2) 0.0237(6) Uani 1 1 d .
H8 H 0.2082 0.4014 0.5256 0.028 Uiso 1 1 calc R
C9 C 0.2116(2) 0.3686(2) 0.37123(19) 0.0188(6) Uani 1 1 d .
C10 C 0.1155(2) 0.4268(2) 0.33876(19) 0.0171(5) Uani 1 1 d .
C11 C 0.0522(2) 0.3679(2) 0.24573(19) 0.0178(6) Uani 1 1 d .
C12 C -0.0673(2) 0.3667(2) 0.2244(2) 0.0222(6) Uani 1 1 d .
H12 H -0.1202 0.4069 0.2671 0.027 Uiso 1 1 calc R
C13 C -0.0899(2) 0.2969(2) 0.1314(2) 0.0220(6) Uani 1 1 d .
H13 H -0.1621 0.2791 0.0971 0.026 Uiso 1 1 calc R
C14 C 0.0139(2) 0.2551(2) 0.0945(2) 0.0185(6) Uani 1 1 d .
C15 C 0.0313(2) 0.1911(2) -0.0013(2) 0.0180(6) Uani 1 1 d .
C16 C 0.1368(2) 0.1676(2) -0.0379(2) 0.0196(6) Uani 1 1 d .
C17 C 0.1603(2) 0.1099(2) -0.1353(2) 0.0235(6) Uani 1 1 d .
H17 H 0.1070 0.0715 -0.1875 0.028 Uiso 1 1 calc R
C18 C 0.2745(2) 0.1196(3) -0.1406(2) 0.0249(6) Uani 1 1 d .
H18 H 0.3149 0.0898 -0.1968 0.030 Uiso 1 1 calc R
C19 C 0.3195(2) 0.1829(2) -0.0457(2) 0.0202(6) Uani 1 1 d .
C20 C 0.4376(2) 0.2210(2) -0.0151(2) 0.0198(6) Uani 1 1 d .
C21 C 0.5346(2) 0.1597(3) 0.3915(2) 0.0226(6) Uani 1 1 d .
C22 C 0.5467(2) 0.0408(3) 0.3700(2) 0.0275(7) Uani 1 1 d .
H22 H 0.5096 -0.0091 0.3118 0.033 Uiso 1 1 calc R
C23 C 0.6129(3) -0.0052(3) 0.4335(3) 0.0369(8) Uani 1 1 d .
H23 H 0.6187 -0.0866 0.4196 0.044 Uiso 1 1 calc R
C24 C 0.6702(3) 0.0672(4) 0.5168(3) 0.0410(9) Uani 1 1 d .
H24 H 0.7161 0.0357 0.5596 0.049 Uiso 1 1 calc R
C25 C 0.6603(3) 0.1850(3) 0.5373(2) 0.0396(9) Uani 1 1 d .
H25 H 0.7006 0.2348 0.5938 0.047 Uiso 1 1 calc R
C26 C 0.5919(2) 0.2315(3) 0.4757(2) 0.0295(7) Uani 1 1 d .
H26 H 0.5842 0.3128 0.4912 0.035 Uiso 1 1 calc R
C27 C 0.0855(2) 0.5324(2) 0.3939(2) 0.0204(6) Uani 1 1 d .
C28 C 0.0800(3) 0.7405(2) 0.5184(2) 0.0269(7) Uani 1 1 d .
C29 C 0.0088(3) 0.7427(2) 0.4423(2) 0.0267(7) Uani 1 1 d .
C30 C -0.0183(3) 0.8772(3) 0.6795(3) 0.0376(8) Uani 1 1 d .
H30A H -0.0701 0.8117 0.6468 0.056 Uiso 1 1 calc R
H30B H -0.0505 0.9487 0.6719 0.056 Uiso 1 1 calc R
H30C H -0.0064 0.8824 0.7495 0.056 Uiso 1 1 calc R
C31 C -0.1765(3) 0.8060(3) 0.3454(3) 0.0450(9) Uani 1 1 d .
H31A H -0.1509 0.7628 0.2820 0.067 Uiso 1 1 calc R
H31B H -0.2246 0.8679 0.3362 0.067 Uiso 1 1 calc R
H31C H -0.2192 0.7537 0.3722 0.067 Uiso 1 1 calc R
C32 C -0.0691(2) 0.1528(2) -0.0733(2) 0.0195(6) Uani 1 1 d .
C33 C -0.1478(2) 0.0716(2) -0.0633(2) 0.0252(6) Uani 1 1 d .
H33 H -0.1393 0.0409 -0.0087 0.030 Uiso 1 1 calc R
C34 C -0.2390(3) 0.0350(3) -0.1329(2) 0.0330(8) Uani 1 1 d .
H34 H -0.2921 -0.0208 -0.1258 0.040 Uiso 1 1 calc R
C35 C -0.2520(3) 0.0797(3) -0.2120(2) 0.0366(8) Uani 1 1 d .
H35 H -0.3137 0.0541 -0.2597 0.044 Uiso 1 1 calc R
C36 C -0.1757(3) 0.1615(3) -0.2219(2) 0.0350(8) Uani 1 1 d .
H36 H -0.1854 0.1928 -0.2761 0.042 Uiso 1 1 calc R
C37 C -0.0850(2) 0.1982(3) -0.1534(2) 0.0257(6) Uani 1 1 d .
H37 H -0.0329 0.2548 -0.1607 0.031 Uiso 1 1 calc R
C38 C 0.4973(2) 0.2702(2) -0.0718(2) 0.0228(6) Uani 1 1 d .
C39 C 0.5455(3) 0.3888(3) -0.1926(2) 0.0313(7) Uani 1 1 d .
C40 C 0.6357(3) 0.4048(3) -0.1275(2) 0.0279(7) Uani 1 1 d .
C41 C 0.4028(4) 0.5226(3) -0.2715(3) 0.0527(10) Uani 1 1 d .
H41A H 0.3422 0.4679 -0.2698 0.079 Uiso 1 1 calc R
H41B H 0.3844 0.5577 -0.3248 0.079 Uiso 1 1 calc R
H41C H 0.4117 0.5831 -0.2088 0.079 Uiso 1 1 calc R
C42 C 0.8198(3) 0.5237(3) -0.0110(3) 0.0571(12) Uani 1 1 d .
H42A H 0.7641 0.5573 0.0351 0.086 Uiso 1 1 calc R
H42B H 0.8820 0.5799 -0.0041 0.086 Uiso 1 1 calc R
H42C H 0.8484 0.4539 0.0032 0.086 Uiso 1 1 calc R
N1 N 0.42140(18) 0.22062(19) 0.15556(16) 0.0183(5) Uani 1 1 d .
N2 N 0.28161(18) 0.30722(19) 0.30725(16) 0.0172(5) Uani 1 1 d .
N3 N 0.10069(18) 0.29984(19) 0.16818(16) 0.0176(5) Uani 1 1 d .
N4 N 0.23848(18) 0.20953(19) 0.01756(16) 0.0183(5) Uani 1 1 d .
S1 S 0.14560(6) 0.60799(6) 0.51114(5) 0.02631(17) Uani 1 1 d .
S2 S -0.01485(6) 0.61377(6) 0.34692(6) 0.02729(18) Uani 1 1 d .
S3 S 0.11527(7) 0.85605(7) 0.62437(6) 0.0347(2) Uani 1 1 d .
S4 S -0.05748(8) 0.86748(7) 0.42890(7) 0.0425(2) Uani 1 1 d .
S5 S 0.44062(7) 0.28933(7) -0.18395(6) 0.0323(2) Uani 1 1 d .
S6 S 0.63528(6) 0.32751(7) -0.03882(6) 0.02915(18) Uani 1 1 d .
S7 S 0.53208(9) 0.44731(8) -0.29220(7) 0.0452(2) Uani 1 1 d .
S8 S 0.75523(7) 0.48697(7) -0.13439(7) 0.0397(2) Uani 1 1 d .
Cu1 Cu 0.26301(3) 0.26844(3) 0.16240(2) 0.01672(10) Uani 1 1 d .

loop_
_atom_site_aniso_label
_atom_site_aniso_U_11
_atom_site_aniso_U_22
_atom_site_aniso_U_33
_atom_site_aniso_U_23
_atom_site_aniso_U_13
_atom_site_aniso_U_12
C1 0.0163(13) 0.0204(14) 0.0216(14) 0.0054(11) 0.0029(11) -0.0017(11)
C2 0.0181(14) 0.0290(16) 0.0255(15) 0.0085(13) 0.0068(12) 0.0042(12)
C3 0.0188(14) 0.0266(15) 0.0297(16) 0.0133(13) 0.0011(12) 0.0061(11)
C4 0.0160(13) 0.0203(14) 0.0205(14) 0.0069(11) -0.0001(11) 0.0019(10)
C5 0.0168(13) 0.0202(14) 0.0204(14) 0.0076(11) -0.0025(11) -0.0014(11)
C6 0.0188(14) 0.0220(14) 0.0181(14) 0.0075(11) -0.0011(11) 0.0014(11)
C7 0.0205(15) 0.0323(16) 0.0193(14) 0.0110(13) -0.0006(11) 0.0046(12)
C8 0.0229(15) 0.0306(16) 0.0183(14) 0.0069(12) 0.0048(12) 0.0038(12)
C9 0.0171(13) 0.0225(14) 0.0153(13) 0.0029(11) 0.0008(11) -0.0013(11)
C10 0.0127(13) 0.0217(14) 0.0178(14) 0.0071(11) 0.0015(10) 0.0021(10)
C11 0.0178(13) 0.0202(14) 0.0170(13) 0.0073(11) 0.0023(11) 0.0027(11)
C12 0.0167(14) 0.0276(15) 0.0218(15) 0.0056(12) 0.0032(11) 0.0053(11)
C13 0.0160(13) 0.0248(15) 0.0239(15) 0.0059(12) -0.0022(11) 0.0001(11)
C14 0.0169(13) 0.0192(14) 0.0206(14) 0.0082(11) -0.0016(11) 0.0008(10)
C15 0.0188(14) 0.0162(13) 0.0194(14) 0.0068(11) -0.0015(11) -0.0005(10)
C16 0.0198(14) 0.0222(14) 0.0175(14) 0.0079(11) -0.0018(11) -0.0003(11)
C17 0.0221(15) 0.0255(15) 0.0201(15) 0.0023(12) -0.0007(12) 0.0003(12)
C18 0.0241(15) 0.0287(16) 0.0201(15) 0.0034(12) 0.0047(12) 0.0011(12)
C19 0.0199(14) 0.0235(14) 0.0180(14) 0.0072(12) 0.0015(11) 0.0021(11)
C20 0.0181(14) 0.0244(14) 0.0163(14) 0.0047(11) 0.0034(11) 0.0013(11)
C21 0.0154(14) 0.0342(16) 0.0230(15) 0.0152(13) 0.0045(11) 0.0050(12)
C22 0.0206(15) 0.0361(17) 0.0301(16) 0.0161(14) 0.0041(12) 0.0056(13)
C23 0.0332(19) 0.042(2) 0.048(2) 0.0308(18) 0.0135(16) 0.0153(15)
C24 0.0288(18) 0.072(3) 0.0347(19) 0.0337(19) 0.0078(15) 0.0211(17)
C25 0.0277(18) 0.067(3) 0.0263(17) 0.0170(17) 0.0001(14) 0.0102(17)
C26 0.0243(16) 0.0410(19) 0.0241(16) 0.0107(14) -0.0003(12) 0.0083(13)
C27 0.0165(14) 0.0260(15) 0.0180(14) 0.0052(12) 0.0004(11) 0.0006(11)
C28 0.0270(16) 0.0195(15) 0.0306(17) 0.0008(13) 0.0036(13) 0.0011(12)
C29 0.0292(16) 0.0206(15) 0.0282(16) 0.0034(13) 0.0030(13) 0.0031(12)
C30 0.041(2) 0.0281(17) 0.041(2) 0.0026(15) 0.0130(16) -0.0043(14)
C31 0.044(2) 0.051(2) 0.046(2) 0.0228(19) 0.0036(17) 0.0205(18)
C32 0.0159(13) 0.0211(14) 0.0197(14) 0.0031(11) 0.0003(11) 0.0013(11)
C33 0.0254(16) 0.0233(15) 0.0275(16) 0.0085(13) 0.0007(12) -0.0002(12)
C34 0.0204(16) 0.0280(16) 0.044(2) 0.0008(15) -0.0018(14) -0.0073(13)
C35 0.0227(16) 0.049(2) 0.0266(17) -0.0048(15) -0.0080(13) -0.0005(15)
C36 0.0276(17) 0.054(2) 0.0225(16) 0.0104(15) -0.0043(13) 0.0043(15)
C37 0.0217(15) 0.0324(16) 0.0243(16) 0.0106(13) 0.0001(12) -0.0011(12)
C38 0.0224(15) 0.0241(15) 0.0204(14) 0.0035(12) 0.0023(12) -0.0008(11)
C39 0.0382(19) 0.0332(17) 0.0257(16) 0.0120(14) 0.0089(14) -0.0010(14)
C40 0.0337(17) 0.0244(15) 0.0268(16) 0.0072(13) 0.0118(13) -0.0009(13)
C41 0.070(3) 0.037(2) 0.052(3) 0.0181(19) -0.008(2) 0.0005(19)
C42 0.038(2) 0.051(2) 0.096(3) 0.051(2) -0.024(2) -0.0163(18)
N1 0.0177(12) 0.0206(12) 0.0168(11) 0.0058(10) 0.0010(9) 0.0034(9)
N2 0.0133(11) 0.0213(12) 0.0175(12) 0.0063(10) 0.0005(9) 0.0013(9)
N3 0.0158(11) 0.0213(12) 0.0158(11) 0.0061(9) -0.0015(9) 0.0004(9)
N4 0.0146(11) 0.0222(12) 0.0180(12) 0.0057(10) -0.0002(9) 0.0012(9)
S1 0.0271(4) 0.0251(4) 0.0225(4) 0.0012(3) -0.0030(3) 0.0035(3)
S2 0.0278(4) 0.0250(4) 0.0265(4) 0.0042(3) -0.0031(3) 0.0074(3)
S3 0.0331(5) 0.0275(4) 0.0349(5) -0.0051(4) 0.0030(4) -0.0032(3)
S4 0.0514(6) 0.0258(4) 0.0485(6) 0.0087(4) -0.0019(4) 0.0107(4)
S5 0.0366(5) 0.0404(5) 0.0224(4) 0.0145(4) -0.0015(3) -0.0089(4)
S6 0.0224(4) 0.0362(4) 0.0318(4) 0.0145(4) 0.0028(3) -0.0055(3)
S7 0.0603(6) 0.0492(6) 0.0351(5) 0.0252(4) 0.0101(4) 0.0009(5)
S8 0.0343(5) 0.0323(5) 0.0571(6) 0.0180(4) 0.0128(4) -0.0054(4)
Cu1 0.01341(17) 0.02167(19) 0.01506(18) 0.00533(14) 0.00043(13) 0.00139(13)

loop_
_atom_type_symbol
_atom_type_description
_atom_type_scat_dispersion_real
_atom_type_scat_dispersion_imag
_atom_type_scat_source
C C 0.0033 0.0016 'International Tables Vol C Tables 4.2.6.8 and 6.1.1.4'
H H 0.0000 0.0000 'International Tables Vol C Tables 4.2.6.8 and 6.1.1.4'
N N 0.0061 0.0033 'International Tables Vol C Tables 4.2.6.8 and 6.1.1.4'
S S 0.1246 0.1234 'International Tables Vol C Tables 4.2.6.8 and 6.1.1.4'
Cu Cu 0.3201 1.2651 'International Tables Vol C Tables 4.2.6.8 and 6.1.1.4'

loop_
_geom_angle_atom_site_label_1
_geom_angle_atom_site_label_2
_geom_angle_atom_site_label_3
_geom_angle
N1 C1 C2 110.9(2)
N1 C1 C20 121.5(2)
C2 C1 C20 127.4(3)
C3 C2 C1 106.3(2)
C3 C2 H2 126.9
C1 C2 H2 126.9
C2 C3 C4 107.3(2)
C2 C3 H3 126.3
C4 C3 H3 126.3
N1 C4 C5 124.3(2)
N1 C4 C3 108.9(2)
C5 C4 C3 126.6(3)
C6 C5 C4 124.4(2)
C6 C5 C21 118.6(2)
C4 C5 C21 117.0(2)
C5 C6 N2 124.4(2)
C5 C6 C7 127.1(3)
N2 C6 C7 108.3(2)
C8 C7 C6 107.3(2)
C8 C7 H7 126.4
C6 C7 H7 126.4
C7 C8 C9 106.8(3)
C7 C8 H8 126.6
C9 C8 H8 126.6
N2 C9 C8 110.7(2)
N2 C9 C10 121.8(2)
C8 C9 C10 127.4(2)
C27 C10 C11 120.9(2)
C27 C10 C9 121.0(2)
C11 C10 C9 118.1(2)
N3 C11 C12 110.4(2)
N3 C11 C10 122.8(2)
C12 C11 C10 126.7(2)
C13 C12 C11 106.6(2)
C13 C12 H12 126.7
C11 C12 H12 126.7
C12 C13 C14 107.9(2)
C12 C13 H13 126.0
C14 C13 H13 126.0
C15 C14 N3 124.1(2)
C15 C14 C13 127.1(2)
N3 C14 C13 108.4(2)
C14 C15 C16 124.8(2)
C14 C15 C32 118.2(2)
C16 C15 C32 116.8(2)
N4 C16 C15 123.4(2)
N4 C16 C17 108.6(2)
C15 C16 C17 127.7(3)
C18 C17 C16 107.7(2)
C18 C17 H17 126.2
C16 C17 H17 126.2
C17 C18 C19 106.2(2)
C17 C18 H18 126.9
C19 C18 H18 126.9
N4 C19 C18 111.3(2)
N4 C19 C20 121.7(2)
C18 C19 C20 127.0(2)
C38 C20 C1 123.1(2)
C38 C20 C19 120.1(2)
C1 C20 C19 116.8(2)
C26 C21 C22 119.0(3)
C26 C21 C5 121.8(3)
C22 C21 C5 119.2(3)
C21 C22 C23 120.2(3)
C21 C22 H22 119.9
C23 C22 H22 119.9
C24 C23 C22 120.2(3)
C24 C23 H23 119.9
C22 C23 H23 119.9
C25 C24 C23 119.7(3)
C25 C24 H24 120.2
C23 C24 H24 120.2
C24 C25 C26 120.4(3)
C24 C25 H25 119.8
C26 C25 H25 119.8
C21 C26 C25 120.4(3)
C21 C26 H26 119.8
C25 C26 H26 119.8
C10 C27 S1 126.1(2)
C10 C27 S2 121.4(2)
S1 C27 S2 112.33(16)
C29 C28 S3 126.5(2)
C29 C28 S1 116.3(2)
S3 C28 S1 117.19(18)
C28 C29 S2 117.5(2)
C28 C29 S4 124.3(2)
S2 C29 S4 118.20(18)
S3 C30 H30A 109.5
S3 C30 H30B 109.5
H30A C30 H30B 109.5
S3 C30 H30C 109.5
H30A C30 H30C 109.5
H30B C30 H30C 109.5
S4 C31 H31A 109.5
S4 C31 H31B 109.5
H31A C31 H31B 109.5
S4 C31 H31C 109.5
H31A C31 H31C 109.5
H31B C31 H31C 109.5
C33 C32 C37 118.5(3)
C33 C32 C15 121.5(3)
C37 C32 C15 120.0(2)
C32 C33 C34 120.4(3)
C32 C33 H33 119.8
C34 C33 H33 119.8
C35 C34 C33 120.0(3)
C35 C34 H34 120.0
C33 C34 H34 120.0
C34 C35 C36 120.2(3)
C34 C35 H35 119.9
C36 C35 H35 119.9
C35 C36 C37 120.2(3)
C35 C36 H36 119.9
C37 C36 H36 119.9
C36 C37 C32 120.7(3)
C36 C37 H37 119.7
C32 C37 H37 119.7
C20 C38 S6 124.0(2)
C20 C38 S5 123.0(2)
S6 C38 S5 112.94(16)
C40 C39 S7 124.8(2)
C40 C39 S5 116.9(2)
S7 C39 S5 117.96(19)
C39 C40 S8 122.9(2)
C39 C40 S6 116.8(2)
S8 C40 S6 120.01(19)
S7 C41 H41A 109.5
S7 C41 H41B 109.5
H41A C41 H41B 109.5
S7 C41 H41C 109.5
H41A C41 H41C 109.5
H41B C41 H41C 109.5
S8 C42 H42A 109.5
S8 C42 H42B 109.5
H42A C42 H42B 109.5
S8 C42 H42C 109.5
H42A C42 H42C 109.5
H42B C42 H42C 109.5
C1 N1 C4 106.5(2)
C1 N1 Cu1 127.01(18)
C4 N1 Cu1 126.46(18)
C9 N2 C6 106.7(2)
C9 N2 Cu1 126.92(18)
C6 N2 Cu1 125.92(18)
C11 N3 C14 106.6(2)
C11 N3 Cu1 126.01(18)
C14 N3 Cu1 127.35(18)
C19 N4 C16 106.1(2)
C19 N4 Cu1 125.93(18)
C16 N4 Cu1 127.02(18)
C27 S1 C28 96.96(14)
C29 S2 C27 96.55(14)
C28 S3 C30 101.39(15)
C29 S4 C31 101.55(16)
C39 S5 C38 95.90(14)
C38 S6 C40 95.83(14)
C39 S7 C41 101.58(17)
C40 S8 C42 102.70(16)
N2 Cu1 N4 172.70(9)
N2 Cu1 N3 90.12(9)
N4 Cu1 N3 89.22(9)
N2 Cu1 N1 90.02(9)
N4 Cu1 N1 89.92(9)
N3 Cu1 N1 174.26(9)

loop_
_geom_bond_atom_site_label_1
_geom_bond_atom_site_label_2
_geom_bond_distance
C1 N1 1.349(3)
C1 C2 1.426(4)
C1 C20 1.462(4)
C2 C3 1.372(4)
C2 H2 0.9500
C3 C4 1.426(4)
C3 H3 0.9500
C4 N1 1.392(3)
C4 C5 1.404(4)
C5 C6 1.397(4)
C5 C21 1.499(4)
C6 N2 1.403(3)
C6 C7 1.428(4)
C7 C8 1.376(4)
C7 H7 0.9500
C8 C9 1.417(4)
C8 H8 0.9500
C9 N2 1.352(3)
C9 C10 1.467(4)
C10 C27 1.363(4)
C10 C11 1.462(4)
C11 N3 1.352(3)
C11 C12 1.436(4)
C12 C13 1.361(4)
C12 H12 0.9500
C13 C14 1.427(4)
C13 H13 0.9500
C14 C15 1.397(4)
C14 N3 1.405(3)
C15 C16 1.403(4)
C15 C32 1.497(4)
C16 N4 1.405(3)
C16 C17 1.417(4)
C17 C18 1.378(4)
C17 H17 0.9500
C18 C19 1.414(4)
C18 H18 0.9500
C19 N4 1.351(3)
C19 C20 1.474(4)
C20 C38 1.362(4)
C21 C26 1.390(4)
C21 C22 1.392(4)
C22 C23 1.393(4)
C22 H22 0.9500
C23 C24 1.386(5)
C23 H23 0.9500
C24 C25 1.377(5)
C24 H24 0.9500
C25 C26 1.392(4)
C25 H25 0.9500
C26 H26 0.9500
C27 S1 1.756(3)
C27 S2 1.770(3)
C28 C29 1.333(4)
C28 S3 1.763(3)
C28 S1 1.770(3)
C29 S2 1.757(3)
C29 S4 1.762(3)
C30 S3 1.821(3)
C30 H30A 0.9800
C30 H30B 0.9800
C30 H30C 0.9800
C31 S4 1.793(4)
C31 H31A 0.9800
C31 H31B 0.9800
C31 H31C 0.9800
C32 C33 1.393(4)
C32 C37 1.399(4)
C33 C34 1.395(4)
C33 H33 0.9500
C34 C35 1.379(5)
C34 H34 0.9500
C35 C36 1.378(5)
C35 H35 0.9500
C36 C37 1.382(4)
C36 H36 0.9500
C37 H37 0.9500
C38 S6 1.758(3)
C38 S5 1.763(3)
C39 C40 1.343(4)
C39 S7 1.751(3)
C39 S5 1.758(3)
C40 S8 1.752(3)
C40 S6 1.768(3)
C41 S7 1.804(4)
C41 H41A 0.9800
C41 H41B 0.9800
C41 H41C 0.9800
C42 S8 1.797(4)
C42 H42A 0.9800
C42 H42B 0.9800
C42 H42C 0.9800
N1 Cu1 1.988(2)
N2 Cu1 1.977(2)
N3 Cu1 1.985(2)
N4 Cu1 1.981(2)

loop_
_geom_torsion_atom_site_label_1
_geom_torsion_atom_site_label_2
_geom_torsion_atom_site_label_3
_geom_torsion_atom_site_label_4
_geom_torsion
N1 C1 C2 C3 0.2(3)
C20 C1 C2 C3 -174.7(3)
C1 C2 C3 C4 -0.8(3)
C2 C3 C4 N1 1.1(3)
C2 C3 C4 C5 -173.2(3)
N1 C4 C5 C6 -8.0(4)
C3 C4 C5 C6 165.5(3)
N1 C4 C5 C21 173.8(2)
C3 C4 C5 C21 -12.7(4)
C4 C5 C6 N2 4.8(4)
C21 C5 C6 N2 -177.0(2)
C4 C5 C6 C7 -169.5(3)
C21 C5 C6 C7 8.7(4)
C5 C6 C7 C8 172.0(3)
N2 C6 C7 C8 -3.0(3)
C6 C7 C8 C9 2.2(3)
C7 C8 C9 N2 -0.6(3)
C7 C8 C9 C10 177.9(3)
N2 C9 C10 C27 -142.0(3)
C8 C9 C10 C27 39.6(4)
N2 C9 C10 C11 38.3(4)
C8 C9 C10 C11 -140.1(3)
C27 C10 C11 N3 146.5(3)
C9 C10 C11 N3 -33.9(4)
C27 C10 C11 C12 -37.7(4)
C9 C10 C11 C12 142.0(3)
N3 C11 C12 C13 -0.6(3)
C10 C11 C12 C13 -176.9(3)
C11 C12 C13 C14 -0.2(3)
C12 C13 C14 C15 -172.6(3)
C12 C13 C14 N3 0.9(3)
N3 C14 C15 C16 -3.1(4)
C13 C14 C15 C16 169.4(3)
N3 C14 C15 C32 -177.6(2)
C13 C14 C15 C32 -5.0(4)
C14 C15 C16 N4 -2.2(4)
C32 C15 C16 N4 172.4(2)
C14 C15 C16 C17 -175.6(3)
C32 C15 C16 C17 -1.1(4)
N4 C16 C17 C18 -2.0(3)
C15 C16 C17 C18 172.3(3)
C16 C17 C18 C19 0.3(3)
C17 C18 C19 N4 1.5(3)
C17 C18 C19 C20 -176.6(3)
N1 C1 C20 C38 142.2(3)
C2 C1 C20 C38 -43.4(4)
N1 C1 C20 C19 -36.1(4)
C2 C1 C20 C19 138.4(3)
N4 C19 C20 C38 -132.7(3)
C18 C19 C20 C38 45.2(4)
N4 C19 C20 C1 45.6(4)
C18 C19 C20 C1 -136.5(3)
C6 C5 C21 C26 -62.5(4)
C4 C5 C21 C26 115.9(3)
C6 C5 C21 C22 115.7(3)
C4 C5 C21 C22 -66.0(3)
C26 C21 C22 C23 1.7(4)
C5 C21 C22 C23 -176.5(3)
C21 C22 C23 C24 -2.2(5)
C22 C23 C24 C25 0.8(5)
C23 C24 C25 C26 1.0(5)
C22 C21 C26 C25 0.1(4)
C5 C21 C26 C25 178.3(3)
C24 C25 C26 C21 -1.5(5)
C11 C10 C27 S1 174.4(2)
C9 C10 C27 S1 -5.2(4)
C11 C10 C27 S2 -10.8(4)
C9 C10 C27 S2 169.5(2)
S3 C28 C29 S2 -178.18(18)
S1 C28 C29 S2 2.1(4)
S3 C28 C29 S4 4.9(5)
S1 C28 C29 S4 -174.77(17)
C14 C15 C32 C33 -67.4(4)
C16 C15 C32 C33 117.7(3)
C14 C15 C32 C37 113.2(3)
C16 C15 C32 C37 -61.7(3)
C37 C32 C33 C34 1.2(4)
C15 C32 C33 C34 -178.2(3)
C32 C33 C34 C35 -0.4(5)
C33 C34 C35 C36 -0.7(5)
C34 C35 C36 C37 0.8(5)
C35 C36 C37 C32 0.2(5)
C33 C32 C37 C36 -1.2(4)
C15 C32 C37 C36 178.3(3)
C1 C20 C38 S6 -2.6(4)
C19 C20 C38 S6 175.6(2)
C1 C20 C38 S5 -179.4(2)
C19 C20 C38 S5 -1.1(4)
S7 C39 C40 S8 -0.7(4)
S5 C39 C40 S8 172.15(17)
S7 C39 C40 S6 -174.93(18)
S5 C39 C40 S6 -2.0(4)
C2 C1 N1 C4 0.5(3)
C20 C1 N1 C4 175.8(2)
C2 C1 N1 Cu1 -177.72(18)
C20 C1 N1 Cu1 -2.4(4)
C5 C4 N1 C1 173.5(3)
C3 C4 N1 C1 -1.0(3)
C5 C4 N1 Cu1 -8.3(4)
C3 C4 N1 Cu1 177.24(18)
C8 C9 N2 C6 -1.3(3)
C10 C9 N2 C6 -179.9(2)
C8 C9 N2 Cu1 171.52(19)
C10 C9 N2 Cu1 -7.1(4)
C5 C6 N2 C9 -172.6(3)
C7 C6 N2 C9 2.6(3)
C5 C6 N2 Cu1 14.5(4)
C7 C6 N2 Cu1 -170.28(18)
C12 C11 N3 C14 1.2(3)
C10 C11 N3 C14 177.6(2)
C12 C11 N3 Cu1 -177.86(18)
C10 C11 N3 Cu1 -1.4(4)
C15 C14 N3 C11 172.5(2)
C13 C14 N3 C11 -1.3(3)
C15 C14 N3 Cu1 -8.5(4)
C13 C14 N3 Cu1 177.71(18)
C18 C19 N4 C16 -2.7(3)
C20 C19 N4 C16 175.5(2)
C18 C19 N4 Cu1 166.83(19)
C20 C19 N4 Cu1 -15.0(4)
C15 C16 N4 C19 -171.7(3)
C17 C16 N4 C19 2.8(3)
C15 C16 N4 Cu1 19.0(4)
C17 C16 N4 Cu1 -166.53(19)
C10 C27 S1 C28 169.9(3)
S2 C27 S1 C28 -5.25(18)
C29 C28 S1 C27 2.0(3)
S3 C28 S1 C27 -177.70(18)
C28 C29 S2 C27 -5.1(3)
S4 C29 S2 C27 172.00(18)
C10 C27 S2 C29 -169.3(2)
S1 C27 S2 C29 6.11(18)
C29 C28 S3 C30 65.4(3)
S1 C28 S3 C30 -114.9(2)
C28 C29 S4 C31 -158.1(3)
S2 C29 S4 C31 25.0(2)
C40 C39 S5 C38 9.1(3)
S7 C39 S5 C38 -177.54(19)
C20 C38 S5 C39 164.3(3)
S6 C38 S5 C39 -12.76(19)
C20 C38 S6 C40 -165.1(3)
S5 C38 S6 C40 11.89(18)
C39 C40 S6 C38 -6.1(3)
S8 C40 S6 C38 179.50(19)
C40 C39 S7 C41 -125.0(3)
S5 C39 S7 C41 62.2(2)
C39 C40 S8 C42 158.9(3)
S6 C40 S8 C42 -27.0(2)
C9 N2 Cu1 N3 -19.1(2)
C6 N2 Cu1 N3 152.4(2)
C9 N2 Cu1 N1 166.6(2)
C6 N2 Cu1 N1 -21.9(2)
C19 N4 Cu1 N3 170.5(2)
C16 N4 Cu1 N3 -22.2(2)
C19 N4 Cu1 N1 -15.2(2)
C16 N4 Cu1 N1 152.1(2)
C11 N3 Cu1 N2 23.3(2)
C14 N3 Cu1 N2 -155.5(2)
C11 N3 Cu1 N4 -164.0(2)
C14 N3 Cu1 N4 17.2(2)
C1 N1 Cu1 N2 -163.1(2)
C4 N1 Cu1 N2 19.0(2)
C1 N1 Cu1 N4 24.2(2)
C4 N1 Cu1 N4 -153.7(2)
